data_9011119
loop_
_publ_author_name
'Matzat, E.'

_publ_section_title
;
 Die kristallstruktur des phtalimids (kladnoit)
;
_journal_name_full 'Acta Crystallographica, Section B'
_journal_page_first 415
_journal_page_last 418
_journal_paper_doi 10.1107/S056774087200250X
_journal_volume 28
_journal_year 1972
_chemical_formula_sum 'C8 H5 N O2'
_chemical_name_mineral Kladnoite
_space_group_IT_number 14
_symmetry_space_group_name_Hall '-P 2yn'
_symmetry_space_group_name_H-M 'P 1 21/n 1'
_cell_angle_alpha 90
_cell_angle_beta 91.36
_cell_angle_gamma 90
_cell_length_a 22.83
_cell_length_b 7.651
_cell_length_c 3.810
_cell_formula_units_Z 4
_cell_volume 665.314
_database_code_amcsd 0009427
_exptl_crystal_density_diffrn 1.469
_cod_original_formula_sum 'C8 N O2 H5'
_cod_database_code 9011119

loop_
_space_group_symop_operation_xyz
x,y,z
1/2+x,1/2-y,1/2+z
1/2-x,1/2+y,1/2-z
-x,-y,-z

loop_
_atom_site_aniso_label
_atom_site_aniso_U_11
_atom_site_aniso_U_22
_atom_site_aniso_U_33
_atom_site_aniso_U_12
_atom_site_aniso_U_13
_atom_site_aniso_U_23
C1 0.05278 0.03915 0.04403 0.00442 -0.00220 0.00679
C2 0.06861 0.03618 0.04917 -0.00619 0.00308 0.00458
C3 0.05278 0.04567 0.04792 -0.01415 0.00088 0.00089
C4 0.03958 0.04478 0.04373 -0.00442 -0.00220 -0.00162
C5 0.03695 0.03618 0.03469 0.00000 0.00044 0.00030
C6 0.03695 0.03588 0.03594 -0.00177 0.00044 0.00369
C7 0.03958 0.04122 0.03991 0.00531 -0.00264 0.00531
C8 0.03958 0.04004 0.04719 0.00088 -0.00264 0.00812
N9 0.03958 0.03855 0.05865 0.00000 -0.00484 0.01535
O10 0.04750 0.04804 0.07710 0.00442 -0.01585 0.01949
O11 0.03167 0.05338 0.08739 -0.00265 -0.01189 0.02215

loop_
_atom_site_label
_atom_site_fract_x
_atom_site_fract_y
_atom_site_fract_z
_atom_site_U_iso_or_equiv
C1 0.09080 0.51830 0.21180 ?
C2 0.14140 0.61860 0.22370 ?
C3 0.19360 0.55390 0.36770 ?
C4 0.19740 0.38550 0.50550 ?
C5 0.14690 0.28610 0.49120 ?
C6 0.09500 0.35080 0.34830 ?
C7 0.13600 0.10590 0.61880 ?
C8 0.04970 0.21270 0.38010 ?
N9 0.07710 0.07260 0.54150 ?
O10 0.16910 0.00550 0.76740 ?
O11 -0.00170 0.21740 0.28510 ?
H12 0.05100 0.56300 0.09100 0.03800
H13 0.13900 0.75400 0.12000 0.03800
H14 0.23100 0.63300 0.36500 0.03800
H15 0.23400 0.33600 0.63000 0.03800
H16 0.05600 -0.02800 0.58000 0.03800

loop_
_cod_related_entry_id
_cod_related_entry_database
_cod_related_entry_code
1 AMCSD 0009427
